data_2207263
loop_
_publ_author_name
'Han, Jin-Yu'
'Wei, Wen-Ying'

_publ_section_title
;
 Poly[piperazinium(2+)
 [hexaaquabis(\m~3~-benzene-1,3,5-tricarboxylato)dinickel(II)]
 dihydrate]
;
_journal_coeditor_code IS6125
_journal_issue 11
_journal_name_full 'Acta Crystallographica Section E'
_journal_page_first m2242
_journal_page_last m2243
_journal_paper_doi 10.1107/S160053680503182X
_journal_volume 61
_journal_year 2005
_chemical_formula_iupac '(C4 H12 N2) [Ni2 (C9 H3 O6)2 (H2 O)6], 2H2 O'
_chemical_formula_moiety 'C22 H30 N2 Ni2 O18, 2H2 O'
_chemical_formula_sum 'C22 H34 N2 Ni2 O20'
_chemical_formula_weight 763.93
_chemical_name_systematic
;
Poly[piperazinium(2+) [hexaaquabis(\m~3~-benzene-1,3,5-
tricarboxylato)dinickel(II)] dihydrate]
;
_space_group_IT_number 2
_symmetry_cell_setting triclinic
_symmetry_space_group_name_Hall '-P 1'
_symmetry_space_group_name_H-M 'P -1'
_atom_sites_solution_hydrogens geom
_atom_sites_solution_primary direct
_atom_sites_solution_secondary difmap
_cell_angle_alpha 110.553(4)
_cell_angle_beta 91.344(5)
_cell_angle_gamma 102.424(5)
_cell_formula_units_Z 1
_cell_length_a 7.136(3)
_cell_length_b 10.515(4)
_cell_length_c 10.517(4)
_cell_measurement_reflns_used 1723
_cell_measurement_temperature 293(2)
_cell_measurement_theta_max 27.32
_cell_measurement_theta_min 2.37
_cell_volume 717.4(5)
_computing_cell_refinement 'SAINT (Siemens, 1996)'
_computing_data_collection 'SMART (Siemens, 1996)'
_computing_data_reduction SAINT
_computing_molecular_graphics 'SHELXTL (Siemens, 1996)'
_computing_publication_material SHELXTL
_computing_structure_refinement 'SHELXL97 (Sheldrick, 1997)'
_computing_structure_solution 'SHELXS97 (Sheldrick, 1997)'
_diffrn_ambient_temperature 293(2)
_diffrn_measured_fraction_theta_full 0.981
_diffrn_measured_fraction_theta_max 0.981
_diffrn_measurement_device_type 'Bruker APEX-II CCD area-detector'
_diffrn_measurement_method '\f and \w'
_diffrn_radiation_monochromator graphite
_diffrn_radiation_source 'fine-focus sealed tube'
_diffrn_radiation_type 'Mo K\a'
_diffrn_radiation_wavelength 0.71073
_diffrn_reflns_av_R_equivalents 0.0148
_diffrn_reflns_av_sigmaI/netI 0.0288
_diffrn_reflns_limit_h_max 8
_diffrn_reflns_limit_h_min -8
_diffrn_reflns_limit_k_max 12
_diffrn_reflns_limit_k_min -12
_diffrn_reflns_limit_l_max 12
_diffrn_reflns_limit_l_min -8
_diffrn_reflns_number 3896
_diffrn_reflns_theta_full 25.03
_diffrn_reflns_theta_max 25.03
_diffrn_reflns_theta_min 2.08
_diffrn_standards_number 0
_exptl_absorpt_coefficient_mu 1.408
_exptl_absorpt_correction_T_max 0.845
_exptl_absorpt_correction_T_min 0.759
_exptl_absorpt_correction_type multi-scan
_exptl_absorpt_process_details '(SADABS; Sheldrick, 1996)'
_exptl_crystal_colour Pale-Green
_exptl_crystal_density_diffrn 1.768
_exptl_crystal_description Block
_exptl_crystal_F_000 396
_exptl_crystal_size_max 0.22
_exptl_crystal_size_mid 0.14
_exptl_crystal_size_min 0.12
_refine_diff_density_max 0.320
_refine_diff_density_min -0.423
_refine_ls_extinction_method none
_refine_ls_goodness_of_fit_ref 1.062
_refine_ls_hydrogen_treatment constr
_refine_ls_matrix_type full
_refine_ls_number_parameters 211
_refine_ls_number_reflns 2491
_refine_ls_number_restraints 12
_refine_ls_restrained_S_all 1.060
_refine_ls_R_factor_all 0.0401
_refine_ls_R_factor_gt 0.0302
_refine_ls_shift/su_max 0.000
_refine_ls_shift/su_mean 0.000
_refine_ls_structure_factor_coef Fsqd
_refine_ls_weighting_details 'calc w = 1/[\s^2^(Fo^2^)+(0.0444P)^2^+0.4741P] where P = (Fo^2^+2Fc^2^)/3'
_refine_ls_weighting_scheme calc
_refine_ls_wR_factor_gt 0.0778
_refine_ls_wR_factor_ref 0.0843
_reflns_number_gt 2068
_reflns_number_total 2491
_reflns_threshold_expression I>2\s(I)
_cod_data_source_file is6125.cif
_cod_data_source_block I
_cod_database_code 2207263
_cod_database_fobs_code 2207263

loop_
_symmetry_equiv_pos_as_xyz
'x, y, z'
'-x, -y, -z'

loop_
_atom_site_label
_atom_site_fract_x
_atom_site_fract_y
_atom_site_fract_z
_atom_site_U_iso_or_equiv
_atom_site_adp_type
_atom_site_calc_flag
_atom_site_refinement_flags
_atom_site_occupancy
_atom_site_type_symbol
Ni1 0.5000 0.5000 0.0000 0.01763(15) Uani d S 1 Ni
Ni2 0.5000 0.0000 0.5000 0.02353(16) Uani d S 1 Ni
O1 0.2297(3) 0.19282(19) -0.17920(19) 0.0272(5) Uani d . 1 O
O2 0.3963(3) 0.31286(18) 0.02536(19) 0.0216(4) Uani d . 1 O
O3 0.4715(3) 0.0846(2) 0.3497(2) 0.0289(5) Uani d . 1 O
O4 0.3463(3) -0.13798(19) 0.3001(2) 0.0274(5) Uani d . 1 O
O5 -0.0055(3) -0.42120(19) -0.1661(2) 0.0285(5) Uani d . 1 O
O6 -0.1058(3) -0.3097(2) -0.2888(2) 0.0314(5) Uani d . 1 O
O7 0.2884(3) 0.45515(18) -0.16146(19) 0.0215(4) Uani d D 1 O
H7A 0.2001 0.4996 -0.1525 0.032 Uiso d RD 1 H
H7B 0.2509 0.3696 -0.1710 0.032 Uiso d RD 1 H
O8 0.3363(3) 0.58689(19) 0.15250(19) 0.0232(4) Uani d D 1 O
H8A 0.3450 0.6743 0.1888 0.035 Uiso d RD 1 H
H8B 0.2261 0.5337 0.1476 0.035 Uiso d RD 1 H
O9 0.2472(3) 0.0437(2) 0.5642(2) 0.0328(5) Uani d D 1 O
H9A 0.2599 0.0836 0.6506 0.049 Uiso d RD 1 H
H9B 0.2002 0.0849 0.5193 0.049 Uiso d RD 1 H
C11 0.5577(5) 0.3927(3) 0.5357(3) 0.0305(7) Uani d . 1 C
H11A 0.4394 0.3197 0.5121 0.037 Uiso calc R 1 H
H11B 0.6570 0.3604 0.5715 0.037 Uiso calc R 1 H
C1 0.2642(4) 0.0707(3) -0.0316(3) 0.0158(5) Uani d . 1 C
C2 0.3348(4) 0.0762(3) 0.0948(3) 0.0170(6) Uani d . 1 C
H2 0.4059 0.1607 0.1581 0.020 Uiso calc R 1 H
C3 0.3007(4) -0.0428(3) 0.1279(3) 0.0175(6) Uani d . 1 C
C4 0.1946(4) -0.1686(3) 0.0330(3) 0.0184(6) Uani d . 1 C
H4 0.1715 -0.2487 0.0547 0.022 Uiso calc R 1 H
C5 0.1224(4) -0.1763(3) -0.0942(3) 0.0159(5) Uani d . 1 C
C6 0.1556(4) -0.0557(3) -0.1242(3) 0.0172(6) Uani d . 1 C
H6 0.1042 -0.0595 -0.2079 0.021 Uiso calc R 1 H
C7 0.2991(4) 0.2016(3) -0.0642(3) 0.0169(6) Uani d . 1 C
C8 0.3768(4) -0.0316(3) 0.2658(3) 0.0204(6) Uani d . 1 C
C9 -0.0053(4) -0.3131(3) -0.1911(3) 0.0201(6) Uani d . 1 C
C10 0.6174(4) 0.4202(3) 0.4100(3) 0.0290(7) Uani d . 1 C
H10A 0.7423 0.4861 0.4315 0.035 Uiso calc R 1 H
H10B 0.6296 0.3337 0.3402 0.035 Uiso calc R 1 H
N1 0.5264(4) 0.5225(2) 0.6427(2) 0.0262(6) Uani d . 1 N
H1A 0.4851 0.5027 0.7154 0.031 Uiso calc R 1 H
H1B 0.6392 0.5873 0.6705 0.031 Uiso calc R 1 H
O10 0.0547(4) 0.2127(3) 0.4970(3) 0.0591(8) Uani d D 1 O
H10' 0.0573 0.2553 0.4416 0.089 Uiso d RD 1 H
H10" -0.0488 0.1526 0.4923 0.089 Uiso d RD 1 H

loop_
_atom_site_aniso_label
_atom_site_aniso_U_11
_atom_site_aniso_U_22
_atom_site_aniso_U_33
_atom_site_aniso_U_12
_atom_site_aniso_U_13
_atom_site_aniso_U_23
Ni1 0.0227(3) 0.0131(2) 0.0175(3) 0.00243(19) 0.0003(2) 0.0073(2)
Ni2 0.0320(3) 0.0208(3) 0.0168(3) 0.0036(2) -0.0031(2) 0.0076(2)
O1 0.0455(13) 0.0169(10) 0.0192(11) 0.0034(9) -0.0040(9) 0.0094(8)
O2 0.0304(11) 0.0125(9) 0.0198(10) -0.0009(8) -0.0018(8) 0.0071(8)
O3 0.0432(13) 0.0213(10) 0.0193(11) 0.0027(9) -0.0078(9) 0.0074(9)
O4 0.0437(13) 0.0192(10) 0.0209(10) 0.0067(9) -0.0033(9) 0.0101(9)
O5 0.0232(10) 0.0157(10) 0.0460(13) 0.0004(8) -0.0041(9) 0.0136(9)
O6 0.0337(12) 0.0254(11) 0.0283(12) -0.0045(9) -0.0123(10) 0.0092(9)
O7 0.0240(10) 0.0171(9) 0.0245(11) 0.0041(8) -0.0008(8) 0.0099(8)
O8 0.0244(10) 0.0146(9) 0.0290(11) 0.0028(8) 0.0067(9) 0.0068(8)
O9 0.0357(12) 0.0437(13) 0.0201(11) 0.0127(10) 0.0000(9) 0.0113(10)
C11 0.0425(19) 0.0226(15) 0.0254(16) 0.0057(13) -0.0038(14) 0.0091(13)
C1 0.0182(13) 0.0134(12) 0.0167(13) 0.0044(10) 0.0026(11) 0.0062(11)
C2 0.0173(13) 0.0134(13) 0.0177(14) 0.0027(10) 0.0005(11) 0.0032(11)
C3 0.0203(14) 0.0178(13) 0.0155(13) 0.0060(11) 0.0021(11) 0.0065(11)
C4 0.0195(14) 0.0177(13) 0.0221(15) 0.0049(11) 0.0026(11) 0.0119(12)
C5 0.0146(13) 0.0130(12) 0.0185(14) 0.0023(10) 0.0010(11) 0.0047(11)
C6 0.0185(14) 0.0190(13) 0.0151(13) 0.0045(11) 0.0006(11) 0.0074(11)
C7 0.0184(14) 0.0162(13) 0.0184(14) 0.0062(11) 0.0069(11) 0.0076(11)
C8 0.0255(15) 0.0223(15) 0.0164(14) 0.0100(12) 0.0044(11) 0.0079(12)
C9 0.0154(13) 0.0199(14) 0.0230(15) 0.0017(11) 0.0020(11) 0.0068(12)
C10 0.0322(17) 0.0266(16) 0.0239(16) 0.0041(13) 0.0003(13) 0.0061(13)
N1 0.0356(14) 0.0252(13) 0.0142(12) -0.0012(11) -0.0011(10) 0.0080(10)
O10 0.0526(16) 0.0692(19) 0.0656(19) -0.0016(14) -0.0065(14) 0.0472(16)

loop_
_atom_type_symbol
_atom_type_description
_atom_type_scat_dispersion_real
_atom_type_scat_dispersion_imag
_atom_type_scat_source
C C 0.0033 0.0016
; International Tables for Crystallography (1992).
Vol. C, Tables 4.2.6.8 and 6.1.1.4
;
H H 0.0000 0.0000
; International Tables for Crystallography (1992).
Vol. C, Tables 4.2.6.8 and 6.1.1.4
;
N N 0.0061 0.0033
;International Tables for Crystallography (1992).
Vol. C, Tables 4.2.6.8 and 6.1.1.4
;
O O 0.0106 0.0060
; International Tables for Crystallography (1992).
Vol. C, Tables 4.2.6.8 and 6.1.1.4
;
Ni Ni 0.3393 1.1124
; International Tables for Crystallography (1992).
Vol. C, Tables 4.2.6.8 and 6.1.1.4
;

loop_
_geom_angle_atom_site_label_1
_geom_angle_atom_site_label_2
_geom_angle_atom_site_label_3
_geom_angle_site_symmetry_1
_geom_angle_site_symmetry_3
_geom_angle
_geom_angle_publ_flag
O2 Ni1 O2 2_665 . 180.00(10) ?
O2 Ni1 O8 2_665 . 92.73(8) ?
O2 Ni1 O7 2_665 . 86.41(7) ?
O2 Ni1 O7 . . 93.59(7) yes
O2 Ni1 O8 . . 87.27(8) yes
O2 Ni1 O8 2_665 2_665 87.27(8) ?
O2 Ni1 O8 . 2_665 92.73(8) ?
O8 Ni1 O8 . 2_665 180.0 ?
O8 Ni1 O7 . . 95.16(8) yes
O8 Ni1 O7 2_665 . 84.84(8) ?
O2 Ni1 O7 2_665 2_665 93.59(7) ?
O2 Ni1 O7 . 2_665 86.41(7) ?
O8 Ni1 O7 . 2_665 84.84(8) ?
O8 Ni1 O7 2_665 2_665 95.16(8) ?
O7 Ni1 O7 . 2_665 180.00(10) ?
O3 Ni2 O4 . . 61.27(8) yes
O3 Ni2 O4 2_656 . 118.73(8) ?
O9 Ni2 O9 2_656 . 180.0 ?
O9 Ni2 O3 2_656 . 90.72(9) ?
O9 Ni2 O3 . . 89.28(9) yes
O9 Ni2 O3 2_656 2_656 89.28(9) ?
O9 Ni2 O3 . 2_656 90.72(9) ?
O3 Ni2 O3 . 2_656 180.0 ?
O9 Ni2 O4 2_656 . 90.64(8) ?
O9 Ni2 O4 . . 89.36(8) yes
O9 Ni2 O4 2_656 2_656 89.36(8) ?
O9 Ni2 O4 . 2_656 90.64(8) ?
O3 Ni2 O4 . 2_656 118.73(8) ?
O3 Ni2 O4 2_656 2_656 61.27(8) ?
O4 Ni2 O4 . 2_656 180.0000(10) ?
O9 Ni2 C8 2_656 . 91.30(9) ?
O9 Ni2 C8 . . 88.70(9) ?
O3 Ni2 C8 . . 30.53(8) ?
O3 Ni2 C8 2_656 . 149.47(8) ?
O4 Ni2 C8 . . 30.75(8) ?
O4 Ni2 C8 2_656 . 149.25(8) ?
O9 Ni2 C8 2_656 2_656 88.70(9) ?
O9 Ni2 C8 . 2_656 91.30(9) ?
O3 Ni2 C8 . 2_656 149.47(8) ?
O3 Ni2 C8 2_656 2_656 30.53(8) ?
O4 Ni2 C8 . 2_656 149.25(8) ?
O4 Ni2 C8 2_656 2_656 30.75(8) ?
C8 Ni2 C8 . 2_656 180.0000(10) ?
C7 O2 Ni1 . . 126.21(17) ?
C8 O3 Ni2 . . 91.94(16) ?
C8 O4 Ni2 . . 87.38(16) ?
Ni1 O7 H7A . . 121.5 ?
Ni1 O7 H7B . . 93.6 ?
H7A O7 H7B . . 115.5 ?
Ni1 O8 H8A . . 123.3 ?
Ni1 O8 H8B . . 113.4 ?
H8A O8 H8B . . 116.4 ?
Ni2 O9 H9A . . 109.9 ?
Ni2 O9 H9B . . 112.0 ?
H9A O9 H9B . . 116.0 ?
N1 C11 C10 . . 110.9(2) ?
N1 C11 H11A . . 109.5 ?
C10 C11 H11A . . 109.5 ?
N1 C11 H11B . . 109.5 ?
C10 C11 H11B . . 109.5 ?
H11A C11 H11B . . 108.1 ?
C2 C1 C6 . . 118.9(2) ?
C2 C1 C7 . . 119.9(2) ?
C6 C1 C7 . . 121.1(2) ?
C3 C2 C1 . . 120.8(2) ?
C3 C2 H2 . . 119.6 ?
C1 C2 H2 . . 119.6 ?
C2 C3 C4 . . 119.3(2) ?
C2 C3 C8 . . 119.0(2) ?
C4 C3 C8 . . 121.6(2) ?
C3 C4 C5 . . 120.7(2) ?
C3 C4 H4 . . 119.6 ?
C5 C4 H4 . . 119.6 ?
C6 C5 C4 . . 118.9(2) ?
C6 C5 C9 . . 121.6(2) ?
C4 C5 C9 . . 119.2(2) ?
C5 C6 C1 . . 121.2(2) ?
C5 C6 H6 . . 119.4 ?
C1 C6 H6 . . 119.4 ?
O2 C7 O1 . . 124.3(2) ?
O2 C7 C1 . . 117.6(2) ?
O1 C7 C1 . . 118.0(2) ?
O3 C8 O4 . . 119.4(2) ?
O3 C8 C3 . . 119.9(2) ?
O4 C8 C3 . . 120.7(2) ?
O3 C8 Ni2 . . 57.53(13) ?
O4 C8 Ni2 . . 61.87(14) ?
C3 C8 Ni2 . . 176.86(19) ?
O5 C9 O6 . . 124.6(3) ?
O5 C9 C5 . . 117.5(2) ?
O6 C9 C5 . . 117.9(2) ?
N1 C10 C11 2_666 . 110.7(3) ?
N1 C10 H10A 2_666 . 109.5 ?
C11 C10 H10A . . 109.5 ?
N1 C10 H10B 2_666 . 109.5 ?
C11 C10 H10B . . 109.5 ?
H10A C10 H10B . . 108.1 ?
C10 N1 C11 2_666 . 111.4(2) ?
C10 N1 H1A 2_666 . 109.4 ?
C11 N1 H1A . . 109.4 ?
C10 N1 H1B 2_666 . 109.4 ?
C11 N1 H1B . . 109.4 ?
H1A N1 H1B . . 108.0 ?
H10' O10 H10" . . 116.9 ?

loop_
_geom_bond_atom_site_label_1
_geom_bond_atom_site_label_2
_geom_bond_site_symmetry_2
_geom_bond_distance
_geom_bond_publ_flag
Ni1 O2 2_665 2.0596(18) yes
Ni1 O2 . 2.0596(18) ?
Ni1 O7 . 2.0970(19) yes
Ni1 O7 2_665 2.0970(19) ?
Ni1 O8 . 2.0714(19) yes
Ni1 O8 2_665 2.0714(19) ?
Ni2 O3 . 2.093(2) yes
Ni2 O3 2_656 2.093(2) ?
Ni2 O4 . 2.189(2) yes
Ni2 O4 2_656 2.189(2) ?
Ni2 O9 2_656 2.029(2) ?
Ni2 O9 . 2.029(2) yes
Ni2 C8 . 2.480(3) ?
Ni2 C8 2_656 2.480(3) ?
O1 C7 . 1.261(3) ?
O2 C7 . 1.258(3) ?
O3 C8 . 1.260(3) ?
O4 C8 . 1.269(3) ?
O5 C9 . 1.253(3) ?
O6 C9 . 1.255(3) ?
O7 H7A . 0.8500 ?
O7 H7B . 0.8500 ?
O8 H8A . 0.8498 ?
O8 H8B . 0.8499 ?
O9 H9A . 0.8500 ?
O9 H9B . 0.8500 ?
C11 N1 . 1.498(4) ?
C11 C10 . 1.501(4) ?
C11 H11A . 0.9700 ?
C11 H11B . 0.9700 ?
C1 C2 . 1.388(4) ?
C1 C6 . 1.388(4) ?
C1 C7 . 1.504(3) ?
C2 C3 . 1.388(4) ?
C2 H2 . 0.9300 ?
C3 C4 . 1.388(4) ?
C3 C8 . 1.492(4) ?
C4 C5 . 1.391(4) ?
C4 H4 . 0.9300 ?
C5 C6 . 1.386(4) ?
C5 C9 . 1.516(4) ?
C6 H6 . 0.9300 ?
C10 N1 2_666 1.483(4) ?
C10 H10A . 0.9700 ?
C10 H10B . 0.9700 ?
N1 C10 2_666 1.483(4) ?
N1 H1A . 0.9000 ?
N1 H1B . 0.9000 ?
O10 H10' . 0.8500 ?
O10 H10" . 0.8498 ?

loop_
_geom_torsion_atom_site_label_1
_geom_torsion_atom_site_label_2
_geom_torsion_atom_site_label_3
_geom_torsion_atom_site_label_4
_geom_torsion_site_symmetry_1
_geom_torsion_site_symmetry_4
_geom_torsion
O8 Ni1 O2 C7 . . 119.6(2)
O8 Ni1 O2 C7 2_665 . -60.4(2)
O7 Ni1 O2 C7 . . 24.6(2)
O7 Ni1 O2 C7 2_665 . -155.4(2)
O9 Ni2 O3 C8 2_656 . 91.34(17)
O9 Ni2 O3 C8 . . -88.66(17)
O4 Ni2 O3 C8 . . 1.00(16)
O4 Ni2 O3 C8 2_656 . -179.00(16)
C8 Ni2 O3 C8 2_656 . 180.0
O9 Ni2 O4 C8 2_656 . -91.47(17)
O9 Ni2 O4 C8 . . 88.53(17)
O3 Ni2 O4 C8 . . -0.99(16)
O3 Ni2 O4 C8 2_656 . 179.01(16)
C8 Ni2 O4 C8 2_656 . 180.0
C6 C1 C2 C3 . . 1.1(4)
C7 C1 C2 C3 . . 178.6(2)
C1 C2 C3 C4 . . 0.0(4)
C1 C2 C3 C8 . . -179.1(2)
C2 C3 C4 C5 . . -0.1(4)
C8 C3 C4 C5 . . 179.0(2)
C3 C4 C5 C6 . . -1.0(4)
C3 C4 C5 C9 . . -175.5(2)
C4 C5 C6 C1 . . 2.1(4)
C9 C5 C6 C1 . . 176.5(2)
C2 C1 C6 C5 . . -2.1(4)
C7 C1 C6 C5 . . -179.6(2)
Ni1 O2 C7 O1 . . -9.2(4)
Ni1 O2 C7 C1 . . 170.51(16)
C2 C1 C7 O2 . . 1.4(4)
C6 C1 C7 O2 . . 178.9(2)
C2 C1 C7 O1 . . -178.8(2)
C6 C1 C7 O1 . . -1.3(4)
Ni2 O3 C8 O4 . . -1.7(3)
Ni2 O3 C8 C3 . . 177.9(2)
Ni2 O4 C8 O3 . . 1.7(3)
Ni2 O4 C8 C3 . . -178.0(2)
C2 C3 C8 O3 . . -0.5(4)
C4 C3 C8 O3 . . -179.5(3)
C2 C3 C8 O4 . . 179.2(3)
C4 C3 C8 O4 . . 0.1(4)
O9 Ni2 C8 O3 2_656 . -89.21(17)
O9 Ni2 C8 O3 . . 90.79(17)
O3 Ni2 C8 O3 2_656 . 180.0
O4 Ni2 C8 O3 . . -178.3(3)
O4 Ni2 C8 O3 2_656 . 1.7(3)
O9 Ni2 C8 O4 2_656 . 89.07(17)
O9 Ni2 C8 O4 . . -90.93(17)
O3 Ni2 C8 O4 . . 178.3(3)
O3 Ni2 C8 O4 2_656 . -1.7(3)
O4 Ni2 C8 O4 2_656 . 180.0
C6 C5 C9 O5 . . 169.9(3)
C4 C5 C9 O5 . . -15.8(4)
C6 C5 C9 O6 . . -11.4(4)
C4 C5 C9 O6 . . 162.9(3)
N1 C11 C10 N1 . 2_666 -55.9(3)
C10 C11 N1 C10 . 2_666 56.3(4)
